data_7240258
loop_
_publ_author_name
'Yang, Mu-Xiu'
'Zhou, Meng-Jie'
'Cao, Jia-Peng'
'Han, Ye-Min'
'Hong, Ya-Lin'
'Xu, Yan'

_publ_section_title
;
 Application of temperature-controlled chiral hybrid structures
 constructed from copper(ii)-monosubstituted Keggin polyoxoanions and
 copper(ii)-organoamine complexes in enantioselective sensing of tartaric
 acid
;
_journal_issue 23
_journal_name_full 'RSC Advances'
_journal_page_first 13759
_journal_page_last 13765
_journal_paper_doi 10.1039/D0RA01904F
_journal_volume 10
_journal_year 2020
_chemical_absolute_configuration L
_chemical_formula_sum 'C10 H58 Cu4 N10 O48 Si W11'
_chemical_formula_weight 3391.26
_space_group_crystal_system triclinic
_space_group_IT_number 1
_space_group_name_Hall 'P 1'
_space_group_name_H-M_alt 'P 1'
_atom_sites_solution_hydrogens geom
_audit_creation_method SHELXL-2014/7
_audit_update_record
;
2019-11-22 deposited with the CCDC.	2020-03-26 downloaded from the CCDC.
;
_cell_angle_alpha 101.8070(10)
_cell_angle_beta 110.3310(10)
_cell_angle_gamma 107.7180(10)
_cell_formula_units_Z 1
_cell_length_a 10.9871(11)
_cell_length_b 12.3354(12)
_cell_length_c 12.7954(13)
_cell_measurement_reflns_used 2861
_cell_measurement_temperature 296(2)
_cell_measurement_theta_max 26.59
_cell_measurement_theta_min 2.64
_cell_volume 1452.5(3)
_computing_structure_refinement 'SHELXL-2014/7 (Sheldrick, 2014)'
_diffrn_ambient_temperature 296(2)
_diffrn_measured_fraction_theta_full 0.987
_diffrn_measured_fraction_theta_max 0.979
_diffrn_measurement_device_type 'Bruker Apex2 CCD'
_diffrn_measurement_method '\w scans'
_diffrn_radiation_type MoK\a
_diffrn_radiation_wavelength 0.71073
_diffrn_reflns_av_R_equivalents 0.0329
_diffrn_reflns_av_unetI/netI 0.0693
_diffrn_reflns_Laue_measured_fraction_full 0.987
_diffrn_reflns_Laue_measured_fraction_max 0.979
_diffrn_reflns_limit_h_max 12
_diffrn_reflns_limit_h_min -13
_diffrn_reflns_limit_k_max 14
_diffrn_reflns_limit_k_min -14
_diffrn_reflns_limit_l_max 15
_diffrn_reflns_limit_l_min -15
_diffrn_reflns_number 10722
_diffrn_reflns_point_group_measured_fraction_full 0.774
_diffrn_reflns_point_group_measured_fraction_max 0.763
_diffrn_reflns_theta_full 25.242
_diffrn_reflns_theta_max 25.498
_diffrn_reflns_theta_min 1.810
_exptl_absorpt_coefficient_mu 23.239
_exptl_absorpt_correction_T_max 0.205
_exptl_absorpt_correction_T_min 0.152
_exptl_absorpt_correction_type multi-scan
_exptl_absorpt_process_details '(SADABS; Sheldrick, 2003)'
_exptl_crystal_colour purple
_exptl_crystal_density_diffrn 3.877
_exptl_crystal_description plate
_exptl_crystal_F_000 1516
_exptl_crystal_size_max 0.130
_exptl_crystal_size_mid 0.110
_exptl_crystal_size_min 0.100
_refine_diff_density_max 2.352
_refine_diff_density_min -2.373
_refine_diff_density_rms 0.512
_refine_ls_abs_structure_details
;
 Flack x determined using 2334 quotients [(I+)-(I-)]/[(I+)+(I-)]
 (Parsons, Flack and Wagner, Acta Cryst. B69 (2013) 249-259).
;
_refine_ls_abs_structure_Flack 0.02(2)
_refine_ls_extinction_method none
_refine_ls_goodness_of_fit_ref 1.100
_refine_ls_hydrogen_treatment constr
_refine_ls_matrix_type full
_refine_ls_number_parameters 757
_refine_ls_number_reflns 8269
_refine_ls_number_restraints 445
_refine_ls_restrained_S_all 1.070
_refine_ls_R_factor_all 0.0591
_refine_ls_R_factor_gt 0.0483
_refine_ls_shift/su_max 0.001
_refine_ls_shift/su_mean 0.000
_refine_ls_structure_factor_coef Fsqd
_refine_ls_weighting_details 'w=1/[\s^2^(Fo^2^)+(0.1090P)^2^] where P=(Fo^2^+2Fc^2^)/3'
_refine_ls_weighting_scheme calc
_refine_ls_wR_factor_gt 0.1304
_refine_ls_wR_factor_ref 0.1697
_reflns_Friedel_coverage 0.560
_reflns_Friedel_fraction_full 0.561
_reflns_Friedel_fraction_max 0.548
_reflns_number_gt 7359
_reflns_number_total 8269
_reflns_threshold_expression 'I > 2\s(I)'
_cod_data_source_file d0ra01904f2.cif
_cod_data_source_block gjy-30
_cod_depositor_comments 'Adding full bibliography for 7240257--7240259.cif.'
_cod_database_code 7240258
_shelx_shelxl_version_number 2014/7
_shelx_space_group_comment
;
The symmetry employed for this shelxl refinement is uniquely defined
by the following loop, which should always be used as a source of
symmetry information in preference to the above space-group names.
They are only intended as comments.
;
_shelx_estimated_absorpt_t_min 0.152
_shelx_estimated_absorpt_t_max 0.205

loop_
_space_group_symop_operation_xyz
'x, y, z'

loop_
_atom_site_label
_atom_site_type_symbol
_atom_site_fract_x
_atom_site_fract_y
_atom_site_fract_z
_atom_site_U_iso_or_equiv
_atom_site_adp_type
_atom_site_occupancy
_atom_site_site_symmetry_order
_atom_site_calc_flag
_atom_site_refinement_flags_posn
_atom_site_refinement_flags_adp
_atom_site_refinement_flags_occupancy
_atom_site_disorder_assembly
_atom_site_disorder_group
W1 W -0.69933(19) -0.93147(17) -1.47349(15) 0.0177(4) Uani 1 1 d . . . . .
W2 W -0.47059(19) -0.76359(18) -1.02021(15) 0.0171(4) Uani 1 1 d . . . . .
W3 W -0.61642(19) -0.65048(17) -1.48629(15) 0.0166(4) Uani 1 1 d . . . . .
W4 W -0.38350(19) -0.45623(17) -1.04182(15) 0.0180(4) Uani 1 1 d . . . . .
W5 W -1.03673(19) -0.93680(17) -1.46095(16) 0.0180(4) Uani 1 1 d . . . . .
W6 W -0.78834(19) -0.77604(17) -1.02884(15) 0.0156(4) Uani 1 1 d . . . . .
W7 W -0.7753(2) -0.99390(17) -1.22711(16) 0.0172(4) Uani 1 1 d . . . . .
W8 W -0.38730(19) -0.70430(18) -1.26787(16) 0.0169(4) Uani 1 1 d . . . . .
W9 W -0.6119(2) -0.40777(18) -1.26075(16) 0.0177(4) Uani 1 1 d . . . . .
W10 W -0.95979(19) -0.66450(17) -1.47785(15) 0.0166(4) Uani 1 1 d . . . . .
W11 W -0.70304(19) -0.47282(17) -1.04696(15) 0.0171(4) Uani 1 1 d . . . . .
Si1 Si -0.7006(15) -0.7062(13) -1.2573(12) 0.012(2) Uani 1 1 d . U . . .
Cu1 Cu -1.0256(6) -0.7204(5) -1.2646(4) 0.0141(12) Uani 1 1 d . . . . .
Cu2 Cu -1.0481(7) -0.8122(6) -0.8814(5) 0.0245(13) Uani 1 1 d . . . . .
Cu3 Cu -0.5273(7) -1.0848(6) -1.6535(5) 0.0299(14) Uani 1 1 d . . . . .
Cu4 Cu -0.0918(7) -0.3523(6) -0.4019(6) 0.0325(15) Uani 1 1 d . . . . .
O1 O -0.810(3) -0.508(3) -1.367(2) 0.013(6) Uani 1 1 d . U . . .
O2 O -0.590(4) -0.276(3) -1.296(3) 0.026(7) Uani 1 1 d . U . . .
O3 O -0.721(3) -1.061(3) -1.574(3) 0.018(6) Uani 1 1 d . U . . .
O4 O -0.692(3) -0.604(3) -0.987(2) 0.017(5) Uani 1 1 d . U . . .
O5 O -0.717(3) -0.380(3) -0.935(3) 0.023(7) Uani 1 1 d . U . . .
O6 O -0.203(3) -0.363(3) -0.943(3) 0.026(7) Uani 1 1 d . U . . .
O7 O -0.888(3) -0.555(3) -1.154(2) 0.012(6) Uani 1 1 d . U . . .
O8 O -1.134(3) -0.884(3) -1.385(3) 0.025(7) Uani 1 1 d . U . . .
O9 O -0.838(5) -1.142(4) -1.253(4) 0.050(11) Uani 1 1 d . U . . .
O10 O -0.490(3) -0.865(3) -1.388(2) 0.018(6) Uani 1 1 d . U . . .
O11 O -0.407(3) -0.597(3) -0.990(2) 0.012(6) Uani 1 1 d . U . . .
O12 O -0.417(3) -0.772(3) -1.151(2) 0.011(6) Uani 1 1 d . U . . .
O13 O -0.426(3) -0.644(3) -1.400(2) 0.014(6) Uani 1 1 d . U . . .
O14 O -0.698(3) -0.987(3) -1.340(2) 0.012(6) Uani 1 1 d . U . . .
O15 O -0.943(3) -0.783(3) -1.138(2) 0.014(6) Uani 1 1 d . U . . .
O16 O -0.692(3) -0.784(3) -1.168(2) 0.014(4) Uani 1 1 d . U . . .
O17 O -0.589(3) -0.761(3) -0.946(3) 0.018(6) Uani 1 1 d . U . . .
O18 O -0.482(4) -0.414(3) -0.968(3) 0.027(7) Uani 1 1 d . U . . .
O19 O -0.228(4) -0.693(3) -1.246(3) 0.028(7) Uani 1 1 d . U . . .
O20 O -1.070(4) -0.837(3) -1.559(3) 0.036(8) Uani 1 1 d . U . . .
O21 O -0.932(3) -0.992(3) -1.338(3) 0.026(7) Uani 1 1 d . U . . .
O22 O -0.636(3) -0.570(3) -1.184(3) 0.018(6) Uani 1 1 d . U . . .
O23 O -1.158(4) -1.071(3) -1.558(3) 0.031(6) Uani 1 1 d . U . . .
O24 O -0.823(4) -0.948(3) -1.103(3) 0.027(7) Uani 1 1 d . U . . .
O25 O -0.566(3) -0.496(3) -1.370(3) 0.026(7) Uani 1 1 d . U . . .
O26 O -1.062(3) -0.661(3) -1.397(2) 0.017(6) Uani 1 1 d . U . . .
O27 O -0.881(3) -0.944(3) -1.511(2) 0.017(6) Uani 1 1 d . U . . .
O28 O -0.577(3) -0.936(3) -1.107(2) 0.013(6) Uani 1 1 d . U . . .
O29 O -0.420(4) -0.368(3) -1.144(3) 0.027(7) Uani 1 1 d . U . . .
O30 O -0.602(3) -0.606(3) -1.601(3) 0.018(7) Uani 1 1 d . U . . .
O31 O -0.664(3) -0.364(3) -1.138(3) 0.021(6) Uani 1 1 d . U . . .
O33 O -0.620(3) -0.735(3) -1.337(2) 0.012(6) Uani 1 1 d . U . . .
O34 O -0.316(3) -0.768(3) -0.910(3) 0.024(7) Uani 1 1 d . U . . .
O35 O -0.665(3) -0.822(3) -1.557(3) 0.026(7) Uani 1 1 d . U . . .
O36 O -1.033(3) -0.610(3) -1.587(3) 0.021(7) Uani 1 1 d . U . . .
O37 O -0.810(3) -0.681(3) -1.523(2) 0.013(6) Uani 1 1 d . U . . .
O38 O -0.836(3) -0.784(3) -0.915(3) 0.016(5) Uani 1 1 d . U . . .
O39 O -0.360(3) -0.551(3) -1.168(2) 0.018(6) Uani 1 1 d . U . . .
O40 O -0.866(3) -0.748(3) -1.347(2) 0.013(6) Uani 1 1 d . U . . .
N1 N -0.421(5) -1.074(4) -1.490(4) 0.033(6) Uani 1 1 d . U . . .
H1C H -0.3279 -1.0412 -1.4686 0.039 Uiso 1 1 calc R U . . .
H1D H -0.4405 -1.0282 -1.4403 0.039 Uiso 1 1 calc R U . . .
N2 N -0.647(5) -1.256(4) -1.686(4) 0.036(6) Uani 1 1 d . U . . .
H2C H -0.7360 -1.2638 -1.7060 0.043 Uiso 1 1 calc R U . . .
H2D H -0.6462 -1.3026 -1.7484 0.043 Uiso 1 1 calc R U . . .
N3 N -0.412(5) -0.902(4) -1.608(4) 0.036(5) Uani 1 1 d . U . . .
H3C H -0.4278 -0.8575 -1.5546 0.043 Uiso 1 1 calc R U . . .
H3D H -0.3193 -0.8835 -1.5810 0.043 Uiso 1 1 calc R U . . .
N4 N -0.635(7) -1.087(6) -1.814(5) 0.067(14) Uani 1 1 d . U . . .
H4C H -0.6011 -1.1125 -1.8629 0.080 Uiso 1 1 calc R U . . .
H4D H -0.7266 -1.1357 -1.8425 0.080 Uiso 1 1 calc R U . . .
N5 N -0.196(5) -0.320(5) -0.547(4) 0.041(11) Uani 1 1 d . U . . .
H5C H -0.2889 -0.3633 -0.5767 0.049 Uiso 1 1 calc R U . . .
H5D H -0.1790 -0.2419 -0.5291 0.049 Uiso 1 1 calc R U . . .
N6 N 0.051(5) -0.357(4) -0.472(4) 0.041(11) Uani 1 1 d . . . . .
H6C H 0.1397 -0.3101 -0.4176 0.049 Uiso 1 1 calc R U . . .
H6D H 0.0432 -0.4321 -0.4988 0.049 Uiso 1 1 calc R U . . .
N7 N -0.922(4) -0.640(3) -0.770(3) 0.014(7) Uani 1 1 d . U . . .
H7C H -0.9340 -0.6304 -0.7036 0.016 Uiso 1 1 calc R U . . .
H7D H -0.8319 -0.6284 -0.7500 0.016 Uiso 1 1 calc R U . . .
N8 N -1.110(5) -0.735(4) -1.002(4) 0.030(10) Uani 1 1 d . U . . .
H8C H -1.0797 -0.7523 -1.0566 0.037 Uiso 1 1 calc R U . . .
H8D H -1.2045 -0.7653 -1.0379 0.037 Uiso 1 1 calc R U . . .
N9 N -0.193(5) -0.304(4) -0.306(4) 0.037(10) Uani 1 1 d . U . . .
H9C H -0.2065 -0.2379 -0.3150 0.044 Uiso 1 1 calc R U . . .
H9D H -0.2778 -0.3635 -0.3300 0.044 Uiso 1 1 calc R U . . .
N10 N 0.000(5) -0.399(5) -0.267(4) 0.040(11) Uani 1 1 d . U . . .
H10C H -0.0263 -0.4789 -0.2935 0.048 Uiso 1 1 calc R U . . .
H10D H 0.0936 -0.3640 -0.2421 0.048 Uiso 1 1 calc R U . . .
C4 C -0.617(8) -0.956(7) -1.799(7) 0.063(16) Uani 1 1 d . U . . .
H4A H -0.6487 -0.9458 -1.8760 0.076 Uiso 1 1 calc R U . . .
H4B H -0.6712 -0.9335 -1.7597 0.076 Uiso 1 1 calc R U . . .
C3 C -0.473(7) -0.884(6) -1.731(6) 0.052(14) Uani 1 1 d . U . . .
H3A H -0.4566 -0.7993 -1.7164 0.063 Uiso 1 1 calc R U . . .
H3B H -0.4211 -0.9029 -1.7746 0.063 Uiso 1 1 calc R U . . .
C2 C -0.604(5) -1.309(4) -1.581(4) 0.038(6) Uani 1 1 d D U . . .
H2A H -0.6756 -1.3274 -1.5513 0.045 Uiso 1 1 calc R U . . .
H2B H -0.5877 -1.3811 -1.6052 0.045 Uiso 1 1 calc R U . . .
C1 C -0.469(5) -1.203(4) -1.491(4) 0.036(6) Uani 1 1 d D U . . .
H1A H -0.3931 -1.2273 -1.4911 0.043 Uiso 1 1 calc R U . . .
H1B H -0.4698 -1.1979 -1.4149 0.043 Uiso 1 1 calc R U . . .
O1W O -0.246(4) -0.557(3) -0.503(3) 0.033(8) Uani 1 1 d . U . . .
O2W O -0.979(4) -0.892(4) -0.758(3) 0.051(12) Uani 1 1 d . . . . .
O3W O -0.432(4) -0.032(3) -0.242(3) 0.028(8) Uani 1 1 d . U . . .
O4W O 0.096(6) -0.251(5) -0.817(5) 0.082(16) Uani 1 1 d . U . . .
O5W O -1.192(6) -0.983(5) -0.987(5) 0.076(15) Uani 1 1 d . U . . .
O6W O -0.173(4) -0.047(4) -0.229(4) 0.045(10) Uani 1 1 d . U . . .
O7W O -0.502(6) -0.103(5) 0.001(5) 0.069(13) Uani 1 1 d . U . . .
O8W O -0.493(5) -0.459(4) -0.727(4) 0.054(11) Uani 1 1 d . U . . .
O9W O -0.413(7) -1.176(6) -1.769(6) 0.100(19) Uani 1 1 d . U . . .
C10 C -0.031(7) -0.368(5) -0.164(5) 0.046(5) Uani 1 1 d D U . . .
H10A H 0.0567 -0.3342 -0.0916 0.056 Uiso 1 1 calc R U . . .
H10B H -0.0956 -0.4404 -0.1630 0.056 Uiso 1 1 calc R U . . .
C5 C -0.144(5) -0.356(6) -0.635(5) 0.046(5) Uani 1 1 d D U . . .
H5A H -0.1695 -0.3201 -0.6959 0.056 Uiso 1 1 calc R U . . .
H5B H -0.1868 -0.4432 -0.6726 0.056 Uiso 1 1 calc R U . . .
C6 C 0.014(5) -0.310(6) -0.570(5) 0.044(13) Uani 1 1 d D U . . .
H6A H 0.0508 -0.3373 -0.6246 0.053 Uiso 1 1 calc R U . . .
H6B H 0.0565 -0.2223 -0.5395 0.053 Uiso 1 1 calc R U . . .
C7 C -0.952(7) -0.544(6) -0.822(4) 0.063(6) Uani 1 1 d D U . . .
H7A H -0.9905 -0.5005 -0.7797 0.075 Uiso 1 1 calc R U . . .
H7B H -0.8648 -0.4857 -0.8158 0.075 Uiso 1 1 calc R U . . .
C8 C -1.057(6) -0.610(5) -0.950(4) 0.035(12) Uani 1 1 d D U . . .
H8A H -1.1383 -0.5905 -0.9604 0.043 Uiso 1 1 calc R U . . .
H8B H -1.0141 -0.5753 -0.9962 0.043 Uiso 1 1 calc R U . . .
C9 C -0.096(6) -0.277(5) -0.171(5) 0.045(14) Uani 1 1 d D U . . .
9A H -0.0216 -0.1950 -0.1362 0.054 Uiso 1 1 calc R U . . .
H9B H -0.1521 -0.2827 -0.1266 0.054 Uiso 1 1 calc R U . . .

loop_
_atom_site_aniso_label
_atom_site_aniso_U_11
_atom_site_aniso_U_22
_atom_site_aniso_U_33
_atom_site_aniso_U_23
_atom_site_aniso_U_13
_atom_site_aniso_U_12
W1 0.0199(10) 0.0165(10) 0.0158(9) 0.0026(8) 0.0094(8) 0.0066(8)
W2 0.0165(10) 0.0212(11) 0.0158(9) 0.0089(8) 0.0079(7) 0.0076(8)
W3 0.0165(10) 0.0213(11) 0.0149(9) 0.0081(8) 0.0092(7) 0.0073(8)
W4 0.0163(10) 0.0161(10) 0.0155(9) 0.0032(8) 0.0055(7) 0.0024(8)
W5 0.0165(10) 0.0151(10) 0.0172(9) 0.0023(8) 0.0064(8) 0.0032(8)
W6 0.0177(10) 0.0178(10) 0.0158(9) 0.0087(8) 0.0106(7) 0.0074(8)
W7 0.0193(10) 0.0132(10) 0.0204(9) 0.0072(8) 0.0101(8) 0.0057(8)
W8 0.0142(9) 0.0207(10) 0.0166(9) 0.0068(8) 0.0081(7) 0.0063(8)
W9 0.0210(10) 0.0147(10) 0.0160(8) 0.0060(8) 0.0079(7) 0.0053(8)
W10 0.0191(10) 0.0187(10) 0.0134(8) 0.0068(8) 0.0068(7) 0.0093(8)
W11 0.0203(10) 0.0159(10) 0.0138(8) 0.0029(7) 0.0083(7) 0.0065(8)
Si1 0.011(2) 0.012(2) 0.012(2) 0.0043(14) 0.0059(15) 0.0033(15)
Cu1 0.017(3) 0.014(3) 0.012(2) 0.004(2) 0.008(2) 0.006(2)
Cu2 0.030(3) 0.023(3) 0.018(3) 0.007(2) 0.011(2) 0.008(3)
Cu3 0.031(3) 0.028(3) 0.033(3) 0.015(3) 0.014(3) 0.012(3)
Cu4 0.035(4) 0.029(4) 0.044(4) 0.015(3) 0.020(3) 0.023(3)
O1 0.013(6) 0.013(6) 0.013(6) 0.005(2) 0.006(3) 0.005(3)
O2 0.026(8) 0.025(8) 0.025(8) 0.010(4) 0.011(4) 0.011(4)
O3 0.019(7) 0.018(7) 0.019(7) 0.005(3) 0.008(4) 0.009(4)
O4 0.018(5) 0.017(5) 0.017(5) 0.006(2) 0.007(3) 0.007(2)
O5 0.022(7) 0.024(7) 0.024(7) 0.007(4) 0.010(4) 0.010(4)
O6 0.025(8) 0.027(8) 0.026(7) 0.009(4) 0.011(4) 0.010(4)
O7 0.012(6) 0.013(6) 0.013(6) 0.004(2) 0.005(3) 0.005(3)
O8 0.026(7) 0.025(7) 0.025(7) 0.009(3) 0.011(3) 0.011(3)
O9 0.051(11) 0.050(11) 0.050(11) 0.018(5) 0.022(5) 0.020(5)
O10 0.017(6) 0.018(6) 0.017(6) 0.006(3) 0.008(3) 0.007(3)
O11 0.012(6) 0.012(6) 0.012(6) 0.004(2) 0.005(3) 0.005(3)
O12 0.011(6) 0.011(6) 0.011(6) 0.004(2) 0.005(3) 0.005(3)
O13 0.014(6) 0.014(6) 0.014(6) 0.005(2) 0.006(3) 0.006(3)
O14 0.012(6) 0.012(6) 0.012(6) 0.004(2) 0.005(3) 0.005(3)
O15 0.014(6) 0.014(6) 0.014(6) 0.005(2) 0.006(3) 0.006(3)
O16 0.014(5) 0.014(5) 0.014(5) 0.005(2) 0.006(2) 0.006(2)
O17 0.018(6) 0.018(6) 0.018(6) 0.006(3) 0.008(3) 0.008(3)
O18 0.027(7) 0.027(7) 0.027(7) 0.009(3) 0.012(3) 0.011(3)
O19 0.028(7) 0.028(7) 0.028(7) 0.010(3) 0.012(3) 0.012(3)
O20 0.036(8) 0.036(8) 0.036(8) 0.012(3) 0.016(4) 0.015(4)
O21 0.026(7) 0.026(7) 0.026(7) 0.009(3) 0.012(3) 0.011(3)
O22 0.018(6) 0.018(6) 0.018(6) 0.006(3) 0.008(3) 0.008(3)
O23 0.031(6) 0.031(6) 0.030(6) 0.010(3) 0.013(3) 0.011(3)
O24 0.027(7) 0.027(7) 0.027(7) 0.010(3) 0.012(3) 0.011(3)
O25 0.026(7) 0.026(7) 0.026(7) 0.009(3) 0.012(3) 0.011(3)
O26 0.016(6) 0.017(6) 0.017(6) 0.006(2) 0.007(3) 0.007(3)
O27 0.017(6) 0.017(6) 0.017(6) 0.005(3) 0.008(3) 0.007(3)
O28 0.013(6) 0.013(6) 0.013(6) 0.005(2) 0.006(3) 0.005(3)
O29 0.027(7) 0.027(7) 0.027(7) 0.009(3) 0.012(3) 0.011(3)
O30 0.018(7) 0.018(7) 0.018(7) 0.006(3) 0.008(4) 0.008(4)
O31 0.021(7) 0.021(7) 0.021(7) 0.007(3) 0.009(3) 0.009(3)
O33 0.012(6) 0.012(6) 0.012(6) 0.004(2) 0.005(3) 0.005(3)
O34 0.023(7) 0.025(7) 0.025(7) 0.008(4) 0.011(4) 0.011(4)
O35 0.026(7) 0.026(7) 0.026(7) 0.009(3) 0.012(3) 0.011(3)
O36 0.021(7) 0.021(7) 0.020(7) 0.009(3) 0.009(4) 0.008(4)
O37 0.013(6) 0.013(6) 0.013(6) 0.005(2) 0.006(3) 0.006(3)
O38 0.015(5) 0.016(5) 0.016(5) 0.006(3) 0.006(3) 0.007(3)
O39 0.018(6) 0.018(6) 0.018(6) 0.006(3) 0.008(3) 0.007(3)
O40 0.013(6) 0.013(6) 0.013(6) 0.004(2) 0.005(3) 0.005(3)
N1 0.033(6) 0.033(6) 0.033(6) 0.011(2) 0.014(3) 0.014(3)
N2 0.036(6) 0.036(6) 0.036(6) 0.013(2) 0.016(3) 0.015(3)
N3 0.036(5) 0.036(5) 0.036(5) 0.0123(18) 0.016(2) 0.015(2)
N4 0.067(14) 0.067(14) 0.067(14) 0.023(5) 0.029(6) 0.027(6)
N5 0.041(11) 0.041(11) 0.041(11) 0.014(4) 0.018(5) 0.017(5)
N6 0.03(3) 0.03(3) 0.04(3) 0.02(2) 0.02(2) 0.00(2)
N7 0.014(7) 0.013(7) 0.014(7) 0.005(3) 0.006(3) 0.006(3)
N8 0.030(10) 0.031(10) 0.030(10) 0.011(4) 0.013(4) 0.012(4)
N9 0.037(10) 0.037(10) 0.037(10) 0.013(4) 0.016(5) 0.015(4)
N10 0.040(11) 0.040(11) 0.040(11) 0.014(4) 0.018(5) 0.017(5)
C4 0.063(16) 0.063(16) 0.063(16) 0.022(6) 0.028(7) 0.026(7)
C3 0.052(14) 0.052(14) 0.052(14) 0.018(5) 0.023(6) 0.021(6)
C2 0.038(6) 0.038(6) 0.038(6) 0.013(2) 0.017(3) 0.015(3)
C1 0.036(6) 0.036(6) 0.036(6) 0.012(2) 0.016(3) 0.015(3)
O1W 0.034(8) 0.033(9) 0.034(8) 0.012(4) 0.015(4) 0.014(4)
O2W 0.03(2) 0.08(4) 0.027(19) 0.01(2) 0.002(16) 0.02(2)
O3W 0.027(8) 0.028(8) 0.029(8) 0.010(4) 0.012(4) 0.012(4)
O4W 0.082(16) 0.082(16) 0.082(16) 0.028(6) 0.036(7) 0.033(7)
O5W 0.076(15) 0.076(15) 0.076(15) 0.027(6) 0.033(7) 0.030(6)
O6W 0.044(10) 0.045(10) 0.045(10) 0.015(4) 0.020(5) 0.018(5)
O7W 0.069(14) 0.068(14) 0.068(14) 0.024(5) 0.030(6) 0.028(6)
O8W 0.054(11) 0.054(11) 0.054(11) 0.019(5) 0.023(5) 0.023(5)
O9W 0.100(19) 0.100(19) 0.100(19) 0.035(7) 0.044(9) 0.041(8)
C10 0.046(5) 0.046(5) 0.046(5) 0.0161(19) 0.020(2) 0.019(2)
C5 0.046(5) 0.046(5) 0.046(5) 0.0161(19) 0.020(2) 0.019(2)
C6 0.044(13) 0.044(13) 0.044(13) 0.015(5) 0.019(6) 0.018(5)
C7 0.063(6) 0.063(6) 0.063(6) 0.022(2) 0.028(2) 0.026(2)
C8 0.040(15) 0.033(15) 0.036(15) 0.019(10) 0.008(9) 0.024(11)
C9 0.044(17) 0.045(17) 0.049(17) 0.019(11) 0.019(11) 0.023(11)

loop_
_atom_type_symbol
_atom_type_description
_atom_type_scat_dispersion_real
_atom_type_scat_dispersion_imag
_atom_type_scat_source
C C 0.0033 0.0016 'International Tables Vol C Tables 4.2.6.8 and 6.1.1.4'
H H 0.0000 0.0000 'International Tables Vol C Tables 4.2.6.8 and 6.1.1.4'
N N 0.0061 0.0033 'International Tables Vol C Tables 4.2.6.8 and 6.1.1.4'
O O 0.0106 0.0060 'International Tables Vol C Tables 4.2.6.8 and 6.1.1.4'
Si Si 0.0817 0.0704 'International Tables Vol C Tables 4.2.6.8 and 6.1.1.4'
W W -0.8490 6.8722 'International Tables Vol C Tables 4.2.6.8 and 6.1.1.4'
Cu Cu 0.3201 1.2651 'International Tables Vol C Tables 4.2.6.8 and 6.1.1.4'

loop_
_geom_angle_atom_site_label_1
_geom_angle_atom_site_label_2
_geom_angle_atom_site_label_3
_geom_angle
_geom_angle_site_symmetry_1
_geom_angle_site_symmetry_3
_geom_angle_publ_flag
O3 W1 O27 104.3(14) . . ?
O3 W1 O35 99.0(14) . . ?
O27 W1 O35 93.1(13) . . ?
O3 W1 O14 100.6(13) . . ?
O27 W1 O14 89.7(12) . . ?
O35 W1 O14 158.9(13) . . ?
O3 W1 O10 96.7(13) . . ?
O27 W1 O10 158.9(13) . . ?
O35 W1 O10 84.7(13) . . ?
O14 W1 O10 85.2(11) . . ?
O3 W1 O33 167.2(13) . . ?
O27 W1 O33 87.0(12) . . ?
O35 W1 O33 74.1(12) . . ?
O14 W1 O33 85.2(11) . . ?
O10 W1 O33 72.2(11) . . ?
O34 W2 O11 100.1(13) . . ?
O34 W2 O17 104.1(13) . . ?
O11 W2 O17 92.4(12) . . ?
O34 W2 O28 98.4(13) . . ?
O11 W2 O28 159.2(11) . . ?
O17 W2 O28 92.2(13) . . ?
O34 W2 O12 99.4(12) . . ?
O11 W2 O12 85.9(11) . . ?
O17 W2 O12 156.4(12) . . ?
O28 W2 O12 81.8(12) . . ?
O34 W2 O16 172.4(13) . . ?
O11 W2 O16 87.3(11) . . ?
O17 W2 O16 73.4(11) . . ?
O28 W2 O16 74.7(10) . . ?
O12 W2 O16 83.0(10) . . ?
O30 W3 O37 100.4(12) . . ?
O30 W3 O35 98.5(14) . . ?
O37 W3 O35 91.6(13) . . ?
O30 W3 O25 100.7(14) . . ?
O37 W3 O25 87.1(13) . . ?
O35 W3 O25 160.7(13) . . ?
O30 W3 O13 102.0(13) . . ?
O37 W3 O13 157.6(11) . . ?
O35 W3 O13 83.7(13) . . ?
O25 W3 O13 90.3(13) . . ?
O30 W3 O33 170.5(12) . . ?
O37 W3 O33 85.6(10) . . ?
O35 W3 O33 73.8(11) . . ?
O25 W3 O33 86.9(12) . . ?
O13 W3 O33 72.0(10) . . ?
O6 W4 O18 104.9(15) . . ?
O6 W4 O29 100.4(15) . . ?
O18 W4 O29 94.0(14) . . ?
O6 W4 O39 99.8(14) . . ?
O18 W4 O39 155.2(15) . . ?
O29 W4 O39 83.0(13) . . ?
O6 W4 O11 99.8(13) . . ?
O18 W4 O11 89.3(13) . . ?
O29 W4 O11 158.0(13) . . ?
O39 W4 O11 85.0(12) . . ?
O6 W4 O22 174.7(13) . . ?
O18 W4 O22 73.8(13) . . ?
O29 W4 O22 74.7(13) . . ?
O39 W4 O22 81.7(11) . . ?
O11 W4 O22 85.4(11) . . ?
O23 W5 O8 102.5(16) . . ?
O23 W5 O20 99.6(16) . . ?
O8 W5 O20 89.7(14) . . ?
O23 W5 O21 98.2(15) . . ?
O8 W5 O21 97.2(13) . . ?
O20 W5 O21 159.0(15) . . ?
O23 W5 O27 95.3(15) . . ?
O8 W5 O27 162.2(14) . . ?
O20 W5 O27 86.9(13) . . ?
O21 W5 O27 80.4(12) . . ?
O23 W5 O40 173.1(13) . . ?
O8 W5 O40 82.2(13) . . ?
O20 W5 O40 75.0(13) . . ?
O21 W5 O40 86.2(12) . . ?
O27 W5 O40 80.1(12) . . ?
O38 W6 O15 101.6(13) . . ?
O38 W6 O4 101.8(14) . . ?
O15 W6 O4 92.8(13) . . ?
O38 W6 O24 101.3(14) . . ?
O15 W6 O24 95.2(13) . . ?
O4 W6 O24 153.4(13) . . ?
O38 W6 O17 97.7(12) . . ?
O15 W6 O17 160.7(12) . . ?
O4 W6 O17 82.1(12) . . ?
O24 W6 O17 82.0(13) . . ?
O38 W6 O16 168.1(11) . . ?
O15 W6 O16 88.8(11) . . ?
O4 W6 O16 83.1(11) . . ?
O24 W6 O16 71.8(12) . . ?
O17 W6 O16 72.1(10) . . ?
O9 W7 O21 98.0(19) . . ?
O9 W7 O24 97.5(18) . . ?
O21 W7 O24 93.2(14) . . ?
O9 W7 O14 100.2(17) . . ?
O21 W7 O14 86.5(13) . . ?
O24 W7 O14 162.1(14) . . ?
O9 W7 O28 102.3(17) . . ?
O21 W7 O28 159.2(13) . . ?
O24 W7 O28 88.5(13) . . ?
O14 W7 O28 85.7(11) . . ?
O9 W7 O16 172.3(16) . . ?
O21 W7 O16 84.3(13) . . ?
O24 W7 O16 75.0(12) . . ?
O14 W7 O16 87.2(11) . . ?
O28 W7 O16 76.2(11) . . ?
O19 W8 O39 105.2(15) . . ?
O19 W8 O10 97.0(15) . . ?
O39 W8 O10 157.7(12) . . ?
O19 W8 O12 102.4(14) . . ?
O39 W8 O12 88.0(12) . . ?
O10 W8 O12 90.1(12) . . ?
O19 W8 O13 97.7(15) . . ?
O39 W8 O13 88.1(12) . . ?
O10 W8 O13 86.1(12) . . ?
O12 W8 O13 159.9(11) . . ?
O19 W8 O33 169.0(14) . . ?
O39 W8 O33 82.5(11) . . ?
O10 W8 O33 75.1(11) . . ?
O12 W8 O33 85.5(10) . . ?
O13 W8 O33 74.4(11) . . ?
O2 W9 O31 97.4(14) . . ?
O2 W9 O25 100.7(15) . . ?
O31 W9 O25 161.8(14) . . ?
O2 W9 O1 101.1(14) . . ?
O31 W9 O1 89.1(12) . . ?
O25 W9 O1 87.9(13) . . ?
O2 W9 O29 101.7(15) . . ?
O31 W9 O29 90.4(13) . . ?
O25 W9 O29 85.5(14) . . ?
O1 W9 O29 157.0(13) . . ?
O2 W9 O22 171.3(13) . . ?
O31 W9 O22 74.6(12) . . ?
O25 W9 O22 87.3(12) . . ?
O1 W9 O22 82.5(11) . . ?
O29 W9 O22 75.2(12) . . ?
O36 W10 O26 101.9(14) . . ?
O36 W10 O20 100.8(15) . . ?
O26 W10 O20 90.6(15) . . ?
O36 W10 O1 95.5(13) . . ?
O26 W10 O1 91.8(13) . . ?
O20 W10 O1 162.6(13) . . ?
O36 W10 O37 96.5(13) . . ?
O26 W10 O37 161.4(12) . . ?
O20 W10 O37 88.8(14) . . ?
O1 W10 O37 83.4(12) . . ?
O36 W10 O40 175.5(13) . . ?
O26 W10 O40 80.9(11) . . ?
O20 W10 O40 75.6(13) . . ?
O1 W10 O40 87.8(11) . . ?
O37 W10 O40 80.9(10) . . ?
O5 W11 O7 101.1(14) . . ?
O5 W11 O4 100.8(13) . . ?
O7 W11 O4 95.1(13) . . ?
O5 W11 O31 101.1(14) . . ?
O7 W11 O31 92.5(12) . . ?
O4 W11 O31 154.9(12) . . ?
O5 W11 O18 98.2(14) . . ?
O7 W11 O18 160.7(13) . . ?
O4 W11 O18 81.6(13) . . ?
O31 W11 O18 83.4(13) . . ?
O5 W11 O22 168.3(14) . . ?
O7 W11 O22 89.6(11) . . ?
O4 W11 O22 82.8(11) . . ?
O31 W11 O22 73.4(11) . . ?
O18 W11 O22 71.2(12) . . ?
O22 Si1 O33 111.8(17) . . ?
O22 Si1 O40 109.5(17) . . ?
O33 Si1 O40 107.6(15) . . ?
O22 Si1 O16 109.5(16) . . ?
O33 Si1 O16 109.8(16) . . ?
O40 Si1 O16 108.6(16) . . ?
O26 Cu1 O8 86.5(13) . . ?
O26 Cu1 O7 90.1(12) . . ?
O8 Cu1 O7 168.7(13) . . ?
O26 Cu1 O15 164.0(12) . . ?
O8 Cu1 O15 92.2(12) . . ?
O7 Cu1 O15 88.1(12) . . ?
O26 Cu1 O40 73.7(11) . . ?
O8 Cu1 O40 76.0(12) . . ?
O7 Cu1 O40 92.8(11) . . ?
O15 Cu1 O40 90.5(10) . . ?
O26 Cu1 O19 89.0(12) . 1_455 ?
O8 Cu1 O19 96.5(13) . 1_455 ?
O7 Cu1 O19 94.1(12) . 1_455 ?
O15 Cu1 O19 107.0(11) . 1_455 ?
O40 Cu1 O19 161.4(10) . 1_455 ?
N8 Cu2 N7 84.5(16) . . ?
N8 Cu2 O5W 96(2) . . ?
N7 Cu2 O5W 173.0(19) . . ?
N8 Cu2 O2W 178.3(18) . . ?
N7 Cu2 O2W 95.4(16) . . ?
O5W Cu2 O2W 85(2) . . ?
N1 Cu3 N4 177(2) . . ?
N1 Cu3 N2 87.7(19) . . ?
N4 Cu3 N2 95(2) . . ?
N1 Cu3 N3 89.9(18) . . ?
N4 Cu3 N3 88(2) . . ?
N2 Cu3 N3 174.1(18) . . ?
N10 Cu4 N5 175(2) . . ?
N10 Cu4 N9 83.7(19) . . ?
N5 Cu4 N9 97.6(18) . . ?
N10 Cu4 N6 95.1(19) . . ?
N5 Cu4 N6 84.9(19) . . ?
N9 Cu4 N6 165(2) . . ?
N10 Cu4 O1W 87.4(18) . . ?
N5 Cu4 O1W 87.6(17) . . ?
N9 Cu4 O1W 98.9(16) . . ?
N6 Cu4 O1W 95.8(16) . . ?
W9 O1 W10 150.2(15) . . ?
W6 O4 W11 141.2(16) . . ?
W11 O7 Cu1 140.9(15) . . ?
W5 O8 Cu1 115.0(17) . . ?
W8 O10 W1 119.5(15) . . ?
W2 O11 W4 152.5(15) . . ?
W8 O12 W2 148.6(15) . . ?
W8 O13 W3 120.0(14) . . ?
W7 O14 W1 144.4(15) . . ?
W6 O15 Cu1 146.8(17) . . ?
Si1 O16 W7 125.5(15) . . ?
Si1 O16 W6 124.7(15) . . ?
W7 O16 W6 92.0(10) . . ?
Si1 O16 W2 122.9(16) . . ?
W7 O16 W2 90.6(9) . . ?
W6 O16 W2 91.1(9) . . ?
W2 O17 W6 123.4(15) . . ?
W4 O18 W11 124.2(18) . . ?
W8 O19 Cu1 164(2) . 1_655 ?
W10 O20 W5 115.1(18) . . ?
W7 O21 W5 156(2) . . ?
Si1 O22 W11 127.6(17) . . ?
Si1 O22 W9 125.9(16) . . ?
W11 O22 W9 90.6(10) . . ?
Si1 O22 W4 123.0(16) . . ?
W11 O22 W4 90.6(10) . . ?
W9 O22 W4 87.4(10) . . ?
W7 O24 W6 121.0(17) . . ?
W9 O25 W3 147.0(19) . . ?
W10 O26 Cu1 118.6(15) . . ?
W1 O27 W5 150.7(16) . . ?
W2 O28 W7 118.0(13) . . ?
W4 O29 W9 121.9(18) . . ?
W9 O31 W11 121.3(16) . . ?
Si1 O33 W8 126.5(15) . . ?
Si1 O33 W3 121.8(14) . . ?
W8 O33 W3 93.6(10) . . ?
Si1 O33 W1 122.2(16) . . ?
W8 O33 W1 93.2(10) . . ?
W3 O33 W1 90.3(9) . . ?
W1 O35 W3 121.4(16) . . ?
W3 O37 W10 151.7(15) . . ?
W4 O39 W8 151.0(17) . . ?
Si1 O40 W10 128.2(16) . . ?
Si1 O40 W5 129.7(16) . . ?
W10 O40 W5 93.1(10) . . ?
Si1 O40 Cu1 118.6(14) . . ?
W10 O40 Cu1 86.7(9) . . ?
W5 O40 Cu1 86.8(9) . . ?
C1 N1 Cu3 106(3) . . ?
C1 N1 H1C 110.6 . . ?
Cu3 N1 H1C 110.6 . . ?
C1 N1 H1D 110.6 . . ?
Cu3 N1 H1D 110.6 . . ?
H1C N1 H1D 108.8 . . ?
C2 N2 Cu3 117(3) . . ?
C2 N2 H2C 108.0 . . ?
Cu3 N2 H2C 108.0 . . ?
C2 N2 H2D 108.0 . . ?
Cu3 N2 H2D 108.0 . . ?
H2C N2 H2D 107.2 . . ?
C3 N3 Cu3 102(4) . . ?
C3 N3 H3C 111.5 . . ?
Cu3 N3 H3C 111.5 . . ?
C3 N3 H3D 111.5 . . ?
Cu3 N3 H3D 111.5 . . ?
H3C N3 H3D 109.3 . . ?
C4 N4 Cu3 106(4) . . ?
C4 N4 H4C 110.6 . . ?
Cu3 N4 H4C 110.6 . . ?
C4 N4 H4D 110.6 . . ?
Cu3 N4 H4D 110.6 . . ?
H4C N4 H4D 108.7 . . ?
C5 N5 Cu4 108(3) . . ?
C5 N5 H5C 110.2 . . ?
Cu4 N5 H5C 110.2 . . ?
C5 N5 H5D 110.2 . . ?
Cu4 N5 H5D 110.2 . . ?
H5C N5 H5D 108.5 . . ?
C6 N6 Cu4 106(3) . . ?
C6 N6 H6C 110.5 . . ?
Cu4 N6 H6C 110.5 . . ?
C6 N6 H6D 110.5 . . ?
Cu4 N6 H6D 110.5 . . ?
H6C N6 H6D 108.7 . . ?
C7 N7 Cu2 114(3) . . ?
C7 N7 H7C 108.8 . . ?
Cu2 N7 H7C 108.8 . . ?
C7 N7 H7D 108.8 . . ?
Cu2 N7 H7D 108.8 . . ?
H7C N7 H7D 107.7 . . ?
C8 N8 Cu2 111(3) . . ?
C8 N8 H8C 109.3 . . ?
Cu2 N8 H8C 109.3 . . ?
C8 N8 H8D 109.3 . . ?
Cu2 N8 H8D 109.3 . . ?
H8C N8 H8D 108.0 . . ?
C9 N9 Cu4 107(3) . . ?
C9 N9 H9C 110.3 . . ?
Cu4 N9 H9C 110.3 . . ?
C9 N9 H9D 110.3 . . ?
Cu4 N9 H9D 110.3 . . ?
H9C N9 H9D 108.5 . . ?
C10 N10 Cu4 116(3) . . ?
C10 N10 H10C 108.2 . . ?
Cu4 N10 H10C 108.2 . . ?
C10 N10 H10D 108.2 . . ?
Cu4 N10 H10D 108.2 . . ?
H10C N10 H10D 107.4 . . ?
C3 C4 N4 106(6) . . ?
C3 C4 H4A 110.5 . . ?
N4 C4 H4A 110.5 . . ?
C3 C4 H4B 110.5 . . ?
N4 C4 H4B 110.5 . . ?
H4A C4 H4B 108.7 . . ?
C4 C3 N3 113(6) . . ?
C4 C3 H3A 109.0 . . ?
N3 C3 H3A 109.0 . . ?
C4 C3 H3B 109.0 . . ?
N3 C3 H3B 109.0 . . ?
H3A C3 H3B 107.8 . . ?
C1 C2 N2 100(4) . . ?
C1 C2 H2A 111.9 . . ?
N2 C2 H2A 111.9 . . ?
C1 C2 H2B 111.9 . . ?
N2 C2 H2B 111.9 . . ?
H2A C2 H2B 109.6 . . ?
C2 C1 N1 127(4) . . ?
C2 C1 H1A 105.6 . . ?
N1 C1 H1A 105.6 . . ?
C2 C1 H1B 105.6 . . ?
N1 C1 H1B 105.6 . . ?
H1A C1 H1B 106.1 . . ?
N10 C10 C9 111(5) . . ?
N10 C10 H10A 109.5 . . ?
C9 C10 H10A 109.5 . . ?
N10 C10 H10B 109.5 . . ?
C9 C10 H10B 109.5 . . ?
H10A C10 H10B 108.1 . . ?
N5 C5 C6 108(5) . . ?
N5 C5 H5A 110.2 . . ?
C6 C5 H5A 110.2 . . ?
N5 C5 H5B 110.2 . . ?
C6 C5 H5B 110.2 . . ?
H5A C5 H5B 108.5 . . ?
N6 C6 C5 110(5) . . ?
N6 C6 H6A 109.7 . . ?
C5 C6 H6A 109.7 . . ?
N6 C6 H6B 109.7 . . ?
C5 C6 H6B 109.7 . . ?
H6A C6 H6B 108.2 . . ?
C8 C7 N7 107(5) . . ?
C8 C7 H7A 110.4 . . ?
N7 C7 H7A 110.4 . . ?
C8 C7 H7B 110.4 . . ?
N7 C7 H7B 110.4 . . ?
H7A C7 H7B 108.6 . . ?
N8 C8 C7 123(5) . . ?
N8 C8 H8A 106.6 . . ?
C7 C8 H8A 106.6 . . ?
N8 C8 H8B 106.6 . . ?
C7 C8 H8B 106.6 . . ?
H8A C8 H8B 106.6 . . ?
C10 C9 N9 109(4) . . ?
C10 C9 9A 110.0 . . ?
N9 C9 9A 110.0 . . ?
C10 C9 H9B 110.0 . . ?
N9 C9 H9B 110.0 . . ?
9A C9 H9B 108.4 . . ?

loop_
_geom_bond_atom_site_label_1
_geom_bond_atom_site_label_2
_geom_bond_distance
_geom_bond_site_symmetry_2
_geom_bond_publ_flag
W1 O3 1.72(3) . ?
W1 O27 1.84(3) . ?
W1 O35 1.92(3) . ?
W1 O14 1.96(3) . ?
W1 O10 1.98(3) . ?
W1 O33 2.37(3) . ?
W2 O34 1.82(3) . ?
W2 O11 1.86(3) . ?
W2 O17 1.87(3) . ?
W2 O28 1.94(3) . ?
W2 O12 1.95(3) . ?
W2 O16 2.41(3) . ?
W3 O30 1.71(3) . ?
W3 O37 1.90(3) . ?
W3 O35 1.94(3) . ?
W3 O25 1.94(4) . ?
W3 O13 1.96(3) . ?
W3 O33 2.37(3) . ?
W4 O6 1.77(3) . ?
W4 O18 1.79(3) . ?
W4 O29 1.88(3) . ?
W4 O39 1.93(3) . ?
W4 O11 1.96(3) . ?
W4 O22 2.46(3) . ?
W5 O23 1.65(4) . ?
W5 O8 1.84(3) . ?
W5 O20 1.95(4) . ?
W5 O21 1.97(3) . ?
W5 O27 2.04(3) . ?
W5 O40 2.26(3) . ?
W6 O38 1.73(3) . ?
W6 O15 1.74(3) . ?
W6 O4 1.92(3) . ?
W6 O24 1.99(3) . ?
W6 O17 2.00(3) . ?
W6 O16 2.37(3) . ?
W7 O9 1.66(4) . ?
W7 O21 1.83(3) . ?
W7 O24 1.88(3) . ?
W7 O14 1.93(3) . ?
W7 O28 1.98(3) . ?
W7 O16 2.32(3) . ?
W8 O19 1.63(3) . ?
W8 O39 1.93(3) . ?
W8 O10 1.93(3) . ?
W8 O12 1.93(3) . ?
W8 O13 1.95(3) . ?
W8 O33 2.28(3) . ?
W9 O2 1.74(3) . ?
W9 O31 1.89(3) . ?
W9 O25 1.90(3) . ?
W9 O1 1.93(3) . ?
W9 O29 1.95(3) . ?
W9 O22 2.39(3) . ?
W10 O36 1.73(3) . ?
W10 O26 1.78(3) . ?
W10 O20 1.93(4) . ?
W10 O1 1.94(3) . ?
W10 O37 1.98(3) . ?
W10 O40 2.26(3) . ?
W11 O5 1.72(3) . ?
W11 O7 1.81(3) . ?
W11 O4 1.95(3) . ?
W11 O31 1.99(3) . ?
W11 O18 2.09(3) . ?
W11 O22 2.37(3) . ?
Si1 O22 1.54(3) . ?
Si1 O33 1.61(3) . ?
Si1 O40 1.62(3) . ?
Si1 O16 1.63(3) . ?
Cu1 O26 1.95(3) . ?
Cu1 O8 1.96(3) . ?
Cu1 O7 1.97(3) . ?
Cu1 O15 1.99(3) . ?
Cu1 O40 2.41(3) . ?
Cu1 O19 2.44(3) 1_455 ?
Cu2 N8 2.00(4) . ?
Cu2 N7 2.01(4) . ?
Cu2 O5W 2.02(6) . ?
Cu2 O2W 2.07(4) . ?
Cu3 N1 1.96(4) . ?
Cu3 N4 1.97(6) . ?
Cu3 N2 1.99(5) . ?
Cu3 N3 2.06(5) . ?
Cu4 N10 1.97(5) . ?
Cu4 N5 2.00(4) . ?
Cu4 N9 2.04(4) . ?
Cu4 N6 2.07(5) . ?
Cu4 O1W 2.33(4) . ?
O19 Cu1 2.44(3) 1_655 ?
N1 C1 1.52(7) . ?
N1 H1C 0.8900 . ?
N1 H1D 0.8900 . ?
N2 C2 1.60(6) . ?
N2 H2C 0.8900 . ?
N2 H2D 0.8900 . ?
N3 C3 1.56(7) . ?
N3 H3C 0.8900 . ?
N3 H3D 0.8900 . ?
N4 C4 1.53(9) . ?
N4 H4C 0.8900 . ?
N4 H4D 0.8900 . ?
N5 C5 1.47(7) . ?
N5 H5C 0.8900 . ?
N5 H5D 0.8900 . ?
N6 C6 1.46(7) . ?
N6 H6C 0.8900 . ?
N6 H6D 0.8900 . ?
N7 C7 1.54(8) . ?
N7 H7C 0.8900 . ?
N7 H7D 0.8900 . ?
N8 C8 1.38(6) . ?
N8 H8C 0.8900 . ?
N8 H8D 0.8900 . ?
N9 C9 1.58(7) . ?
N9 H9C 0.8900 . ?
N9 H9D 0.8900 . ?
N10 C10 1.47(7) . ?
N10 H10C 0.8900 . ?
N10 H10D 0.8900 . ?
C4 C3 1.39(9) . ?
C4 H4A 0.9700 . ?
C4 H4B 0.9700 . ?
C3 H3A 0.9700 . ?
C3 H3B 0.9700 . ?
C2 C1 1.499(14) . ?
C2 H2A 0.9700 . ?
C2 H2B 0.9700 . ?
C1 H1A 0.9700 . ?
C1 H1B 0.9700 . ?
C10 C9 1.504(13) . ?
C10 H10A 0.9700 . ?
C10 H10B 0.9700 . ?
C5 C6 1.496(13) . ?
C5 H5A 0.9700 . ?
C5 H5B 0.9700 . ?
C6 H6A 0.9700 . ?
C6 H6B 0.9700 . ?
C7 C8 1.495(13) . ?
C7 H7A 0.9700 . ?
C7 H7B 0.9700 . ?
C8 H8A 0.9700 . ?
C8 H8B 0.9700 . ?
C9 9A 0.9700 . ?
C9 H9B 0.9700 . ?
